data_7059023
loop_
_publ_author_name
'Li, Shasha'
'Xu, Lei'
'Jiang, Liping'
'Zhang, Guofang'
'Zhang, Wei-Qiang'
'Gao, Ziwei'

_publ_section_title
;
 Activation reactions of 2-pyridyl and 2-pyrimidinyl alkynes with
 Ru3(CO)12
;
_journal_name_full 'New Journal of Chemistry'
_journal_paper_doi 10.1039/C9NJ04958D
_journal_year 2019
_chemical_formula_sum 'C22 H11 N O9 Ru3'
_chemical_formula_weight 736.53
_space_group_crystal_system monoclinic
_space_group_IT_number 14
_space_group_name_Hall '-P 2ybc'
_space_group_name_H-M_alt 'P 1 21/c 1'
_atom_sites_solution_hydrogens geom
_audit_creation_method SHELXL-2014/7
_audit_update_record
;
2019-10-30 deposited with the CCDC.	2019-11-07 downloaded from the CCDC.
;
_cell_angle_alpha 90
_cell_angle_beta 104.130(9)
_cell_angle_gamma 90
_cell_formula_units_Z 4
_cell_length_a 17.721(5)
_cell_length_b 8.302(2)
_cell_length_c 16.368(4)
_cell_measurement_reflns_used 18401
_cell_measurement_temperature 296(2)
_cell_measurement_theta_max 31.26
_cell_measurement_theta_min 2.56
_cell_volume 2335.2(10)
_computing_cell_refinement 'SAINT (Bruker AXS Inc., 2012)'
_computing_data_collection 'APEX2 (Bruker AXS Inc., 2012)'
_computing_data_reduction 'SAINT (Bruker AXS Inc., 2012)'
_computing_molecular_graphics 'SHELXTL (Sheldrick, 2014)'
_computing_publication_material 'SHELXTL (Sheldrick, 2014)'
_computing_structure_refinement 'SHELXL-2014/7 (Sheldrick, 2014)'
_computing_structure_solution 'SHELXS (Sheldrick, 2014)'
_diffrn_ambient_temperature 296(2)
_diffrn_measured_fraction_theta_full 0.999
_diffrn_measured_fraction_theta_max 0.999
_diffrn_measurement_device_type 'Bruker APEX II CCD'
_diffrn_radiation_type MoK\a
_diffrn_radiation_wavelength 0.71073
_diffrn_reflns_av_R_equivalents 0.0712
_diffrn_reflns_av_unetI/netI 0.0453
_diffrn_reflns_Laue_measured_fraction_full 0.999
_diffrn_reflns_Laue_measured_fraction_max 0.999
_diffrn_reflns_limit_h_max 21
_diffrn_reflns_limit_h_min -21
_diffrn_reflns_limit_k_max 9
_diffrn_reflns_limit_k_min -10
_diffrn_reflns_limit_l_max 20
_diffrn_reflns_limit_l_min -20
_diffrn_reflns_number 25457
_diffrn_reflns_point_group_measured_fraction_full 0.999
_diffrn_reflns_point_group_measured_fraction_max 0.999
_diffrn_reflns_theta_full 25.242
_diffrn_reflns_theta_max 25.999
_diffrn_reflns_theta_min 2.551
_exptl_absorpt_coefficient_mu 1.968
_exptl_absorpt_correction_type multi-scan
_exptl_absorpt_process_details sadabs
_exptl_crystal_colour colorless
_exptl_crystal_density_diffrn 2.095
_exptl_crystal_description block
_exptl_crystal_F_000 1416
_exptl_crystal_size_max 0.150
_exptl_crystal_size_mid 0.120
_exptl_crystal_size_min 0.110
_exptl_transmission_factor_max 0.7463
_exptl_transmission_factor_min 0.4817
_refine_diff_density_max 1.745
_refine_diff_density_min -2.831
_refine_diff_density_rms 0.323
_refine_ls_extinction_method none
_refine_ls_goodness_of_fit_ref 1.401
_refine_ls_hydrogen_treatment constr
_refine_ls_matrix_type full
_refine_ls_number_parameters 371
_refine_ls_number_reflns 4582
_refine_ls_number_restraints 222
_refine_ls_restrained_S_all 1.388
_refine_ls_R_factor_all 0.0959
_refine_ls_R_factor_gt 0.0950
_refine_ls_shift/su_max 0.000
_refine_ls_shift/su_mean 0.000
_refine_ls_structure_factor_coef Fsqd
_refine_ls_weighting_details 'w=1/[\s^2^(Fo^2^)+145.7683P] where P=(Fo^2^+2Fc^2^)/3'
_refine_ls_weighting_scheme calc
_refine_ls_wR_factor_gt 0.2417
_refine_ls_wR_factor_ref 0.2421
_reflns_Friedel_coverage 0.000
_reflns_number_gt 4472
_reflns_number_total 4582
_reflns_threshold_expression 'I > 2\s(I)'
_cod_data_source_file c9nj04958d2.cif
_cod_data_source_block 3a
_cod_original_sg_symbol_H-M 'P 21/c'
_cod_database_code 7059023
_shelx_shelxl_version_number 2014/7
_shelx_space_group_comment
;
The symmetry employed for this shelxl refinement is uniquely defined
by the following loop, which should always be used as a source of
symmetry information in preference to the above space-group names.
They are only intended as comments.
;
_shelx_estimated_absorpt_t_min 0.757
_shelx_estimated_absorpt_t_max 0.813

loop_
_space_group_symop_operation_xyz
'x, y, z'
'-x, y+1/2, -z+1/2'
'-x, -y, -z'
'x, -y-1/2, z-1/2'

loop_
_atom_site_label
_atom_site_type_symbol
_atom_site_fract_x
_atom_site_fract_y
_atom_site_fract_z
_atom_site_U_iso_or_equiv
_atom_site_adp_type
_atom_site_occupancy
_atom_site_site_symmetry_order
_atom_site_calc_flag
_atom_site_refinement_flags_posn
_atom_site_refinement_flags_adp
_atom_site_refinement_flags_occupancy
_atom_site_disorder_assembly
_atom_site_disorder_group
N1 N 0.1398(9) 0.9872(18) 0.1622(9) 0.031(4) Uani 1 1 d . . . . .
Ru1 Ru 0.13133(7) 0.81348(17) 0.25929(8) 0.0193(3) Uani 1 1 d . . . . .
Ru2 Ru 0.24496(6) 0.63622(14) 0.20003(7) 0.0117(3) Uani 1 1 d . . . . .
Ru3 Ru 0.29054(6) 0.85250(14) 0.33135(7) 0.0111(3) Uani 1 1 d . . . . .
C1 C 0.0780(12) 1.081(2) 0.1215(13) 0.037(5) Uani 1 1 d . U . . .
H1 H 0.0289 1.0703 0.1317 0.045 Uiso 1 1 calc R U . . .
C2 C 0.0935(14) 1.199(3) 0.0618(14) 0.046(5) Uani 1 1 d . U . . .
H2 H 0.0540 1.2681 0.0350 0.055 Uiso 1 1 calc R U . . .
C3 C 0.1641(14) 1.209(3) 0.0444(13) 0.044(5) Uani 1 1 d . U . . .
H3 H 0.1717 1.2828 0.0044 0.053 Uiso 1 1 calc R U . . .
C4 C 0.2265(13) 1.110(2) 0.0859(12) 0.034(4) Uani 1 1 d . U . . .
H4 H 0.2754 1.1182 0.0749 0.040 Uiso 1 1 calc R U . . .
C5 C 0.2117(11) 0.997(2) 0.1445(9) 0.023(3) Uani 1 1 d . U . . .
C6 C 0.2675(9) 0.8853(19) 0.1906(9) 0.018(3) Uani 1 1 d . U . . .
C7 C 0.3457(9) 0.9327(18) 0.2255(10) 0.018(3) Uani 1 1 d . U . . .
H7 H 0.3637 1.0433 0.2212 0.022 Uiso 1 1 calc R U . . .
C8 C 0.3960(9) 0.8083(19) 0.2730(11) 0.022(3) Uani 1 1 d . U . . .
C9 C 0.4760(11) 0.832(3) 0.3152(13) 0.036(4) Uani 1 1 d . U . . .
H9 H 0.4987 0.9321 0.3118 0.044 Uiso 1 1 calc R U . . .
C10 C 0.5177(13) 0.718(3) 0.3580(15) 0.045(5) Uani 1 1 d . U . . .
H10 H 0.5695 0.7374 0.3847 0.053 Uiso 1 1 calc R U . . .
C11 C 0.4867(12) 0.567(3) 0.3647(13) 0.039(5) Uani 1 1 d . U . . .
C12 C 0.4068(11) 0.538(2) 0.3281(12) 0.030(4) Uani 1 1 d . U . . .
H12 H 0.3852 0.4379 0.3347 0.036 Uiso 1 1 calc R U . . .
C13 C 0.3608(9) 0.6590(19) 0.2821(10) 0.019(3) Uani 1 1 d . U . . .
C14 C 0.5051(17) 0.306(4) 0.4203(17) 0.072(8) Uani 1 1 d . U . . .
H14A H 0.4603 0.3187 0.4429 0.108 Uiso 1 1 calc R U . . .
H14B H 0.5434 0.2419 0.4579 0.108 Uiso 1 1 calc R U . . .
H14C H 0.4901 0.2545 0.3664 0.108 Uiso 1 1 calc R U . . .
C15 C 0.030(2) 0.778(4) 0.196(2) 0.028(8) Uani 0.5 1 d . U P A 1
C16 C 0.1026(18) 0.992(4) 0.3253(19) 0.019(6) Uani 0.5 1 d . U P A 1
C22 C 0.2911(18) 1.042(4) 0.3864(17) 0.011(6) Uani 0.5 1 d . U P A 1
O2 O -0.0326(17) 0.741(4) 0.1610(19) 0.043(7) Uani 0.5 1 d . U P A 1
O3 O 0.0875(16) 1.080(4) 0.3705(18) 0.039(6) Uani 0.5 1 d . U P A 1
O9 O 0.2977(17) 1.172(3) 0.4233(16) 0.033(6) Uani 0.5 1 d . U P A 1
C15' C 0.0305(17) 0.858(4) 0.2613(19) 0.016(6) Uani 0.5 1 d . U P A 2
C16' C 0.1883(17) 0.941(4) 0.3554(19) 0.018(6) Uani 0.5 1 d . U P A 2
C22' C 0.332(2) 1.046(4) 0.390(2) 0.019(7) Uani 0.5 1 d . U P A 2
O2' O -0.0347(14) 0.890(3) 0.2741(17) 0.032(6) Uani 0.5 1 d . U P A 2
O3' O 0.1707(15) 1.016(4) 0.4102(16) 0.036(6) Uani 0.5 1 d . U P A 2
O9' O 0.3539(18) 1.162(3) 0.4254(16) 0.034(6) Uani 0.5 1 d . U P A 2
C17 C 0.1294(10) 0.654(2) 0.3403(11) 0.027(4) Uani 1 1 d . U . . .
C18 C 0.3010(11) 0.551(2) 0.1241(11) 0.026(4) Uani 1 1 d . U . . .
C19 C 0.2239(9) 0.4331(19) 0.2479(10) 0.021(3) Uani 1 1 d . U . . .
C20 C 0.1451(11) 0.634(2) 0.1150(12) 0.034(4) Uani 1 1 d . U . . .
C21 C 0.2935(11) 0.736(2) 0.4319(11) 0.027(4) Uani 1 1 d . U . . .
O1 O 0.5356(10) 0.454(2) 0.4114(12) 0.063(5) Uani 1 1 d . U . . .
O4 O 0.1257(8) 0.5584(19) 0.3900(9) 0.039(3) Uani 1 1 d . U . . .
O5 O 0.3397(10) 0.503(2) 0.0829(10) 0.048(4) Uani 1 1 d . U . . .
O6 O 0.2125(9) 0.3114(17) 0.2749(10) 0.044(4) Uani 1 1 d . U . . .
O7 O 0.0940(10) 0.631(2) 0.0583(11) 0.064(5) Uani 1 1 d . U . . .
O8 O 0.2962(10) 0.663(2) 0.4913(9) 0.053(4) Uani 1 1 d . U . . .

loop_
_atom_site_aniso_label
_atom_site_aniso_U_11
_atom_site_aniso_U_22
_atom_site_aniso_U_33
_atom_site_aniso_U_23
_atom_site_aniso_U_13
_atom_site_aniso_U_12
N1 0.042(9) 0.020(8) 0.018(7) 0.000(6) -0.015(6) 0.016(7)
Ru1 0.0115(6) 0.0272(7) 0.0177(6) -0.0040(5) 0.0009(5) 0.0060(5)
Ru2 0.0104(5) 0.0110(6) 0.0127(5) -0.0004(4) 0.0008(4) 0.0003(4)
Ru3 0.0121(5) 0.0081(6) 0.0122(6) -0.0010(4) 0.0010(4) 0.0010(4)
C1 0.038(8) 0.026(7) 0.041(8) -0.008(6) -0.005(6) 0.026(7)
C2 0.056(9) 0.030(8) 0.041(8) 0.007(7) -0.009(7) 0.018(7)
C3 0.061(9) 0.034(8) 0.033(8) 0.009(7) 0.002(7) 0.008(7)
C4 0.049(8) 0.024(7) 0.026(7) -0.005(6) 0.007(6) 0.004(7)
C5 0.040(7) 0.015(6) 0.013(6) -0.003(5) 0.006(6) 0.010(6)
C6 0.024(6) 0.016(6) 0.016(6) -0.001(5) 0.007(5) -0.004(5)
C7 0.022(6) 0.009(6) 0.029(7) -0.001(5) 0.018(5) -0.006(5)
C8 0.023(6) 0.009(6) 0.034(7) -0.008(6) 0.010(6) -0.009(5)
C9 0.030(7) 0.035(8) 0.047(8) -0.024(7) 0.016(6) 0.002(6)
C10 0.032(8) 0.041(9) 0.057(9) -0.017(7) 0.004(7) -0.002(7)
C11 0.033(8) 0.032(8) 0.043(8) -0.016(7) -0.007(6) 0.017(7)
C12 0.028(7) 0.025(7) 0.033(7) -0.008(6) -0.001(6) 0.009(6)
C13 0.013(6) 0.016(6) 0.027(7) -0.007(5) 0.001(5) -0.003(5)
C14 0.072(14) 0.071(15) 0.053(12) -0.012(12) -0.023(11) 0.032(13)
C15 0.030(11) 0.026(11) 0.026(11) 0.000(8) 0.003(8) 0.004(9)
C16 0.018(9) 0.022(10) 0.016(9) 0.000(8) 0.003(8) -0.007(8)
C22 0.008(9) 0.014(9) 0.010(9) 0.004(7) 0.004(7) 0.004(8)
O2 0.034(10) 0.040(10) 0.046(10) 0.004(8) -0.005(8) -0.002(8)
O3 0.038(10) 0.041(10) 0.037(10) -0.010(8) 0.009(8) 0.003(8)
O9 0.040(13) 0.027(12) 0.029(11) -0.007(10) 0.003(10) 0.000(11)
C15' 0.017(9) 0.009(9) 0.019(9) 0.003(8) -0.001(8) 0.000(8)
C16' 0.014(9) 0.023(10) 0.019(10) 0.000(8) 0.010(8) 0.001(8)
C22' 0.020(10) 0.022(10) 0.016(10) -0.004(8) 0.007(8) -0.004(9)
O2' 0.019(10) 0.028(12) 0.047(13) 0.022(10) 0.005(9) 0.000(9)
O3' 0.033(12) 0.050(14) 0.029(11) -0.009(11) 0.013(10) 0.006(11)
O9' 0.048(14) 0.028(12) 0.028(11) -0.006(10) 0.015(11) -0.014(11)
C17 0.022(7) 0.028(7) 0.029(7) 0.001(6) 0.001(6) 0.002(6)
C18 0.034(7) 0.015(6) 0.027(7) 0.000(6) 0.006(6) 0.011(6)
C19 0.023(6) 0.015(6) 0.024(6) 0.007(5) 0.004(5) -0.002(5)
C20 0.035(8) 0.029(7) 0.030(7) -0.014(6) -0.010(6) 0.009(6)
C21 0.034(7) 0.022(7) 0.022(7) 0.000(6) 0.003(6) -0.013(6)
O1 0.054(8) 0.059(8) 0.063(8) -0.017(7) -0.012(6) 0.021(7)
O4 0.028(6) 0.053(9) 0.037(7) 0.012(7) 0.007(5) -0.008(6)
O5 0.063(9) 0.046(8) 0.046(8) 0.008(7) 0.037(7) 0.024(7)
O6 0.056(9) 0.025(7) 0.053(8) 0.013(6) 0.019(7) -0.008(6)
O7 0.053(9) 0.056(10) 0.058(9) -0.026(8) -0.034(8) 0.025(8)
O8 0.062(9) 0.049(9) 0.038(7) 0.028(7) -0.007(7) -0.028(7)

loop_
_atom_type_symbol
_atom_type_description
_atom_type_scat_dispersion_real
_atom_type_scat_dispersion_imag
_atom_type_scat_source
C C 0.0033 0.0016 'International Tables Vol C Tables 4.2.6.8 and 6.1.1.4'
H H 0.0000 0.0000 'International Tables Vol C Tables 4.2.6.8 and 6.1.1.4'
N N 0.0061 0.0033 'International Tables Vol C Tables 4.2.6.8 and 6.1.1.4'
O O 0.0106 0.0060 'International Tables Vol C Tables 4.2.6.8 and 6.1.1.4'
Ru Ru -1.2594 0.8363 'International Tables Vol C Tables 4.2.6.8 and 6.1.1.4'

loop_
_geom_angle_atom_site_label_1
_geom_angle_atom_site_label_2
_geom_angle_atom_site_label_3
_geom_angle
_geom_angle_site_symmetry_3
C5 N1 C1 122.1(17) .
C5 N1 Ru1 115.2(10) .
C1 N1 Ru1 122.6(15) .
C15' Ru1 C17 86.7(11) .
C15 Ru1 C17 95.8(13) .
C15' Ru1 C16' 101.0(13) .
C17 Ru1 C16' 84.7(11) .
C15 Ru1 C16 94.9(14) .
C17 Ru1 C16 95.2(11) .
C15' Ru1 N1 97.0(10) .
C15 Ru1 N1 85.8(12) .
C17 Ru1 N1 175.8(7) .
C16' Ru1 N1 96.6(10) .
C16 Ru1 N1 88.6(10) .
C15' Ru1 Ru3 148.9(9) .
C15 Ru1 Ru3 170.7(11) .
C17 Ru1 Ru3 88.5(5) .
C16' Ru1 Ru3 47.9(9) .
C16 Ru1 Ru3 92.9(9) .
N1 Ru1 Ru3 89.4(4) .
C15' Ru1 Ru2 152.0(9) .
C15 Ru1 Ru2 113.0(11) .
C17 Ru1 Ru2 90.8(6) .
C16' Ru1 Ru2 106.5(9) .
C16 Ru1 Ru2 150.8(9) .
N1 Ru1 Ru2 85.0(4) .
Ru3 Ru1 Ru2 58.64(4) .
C18 Ru2 C19 97.0(7) .
C18 Ru2 C20 93.3(8) .
C19 Ru2 C20 92.9(8) .
C18 Ru2 C6 100.3(7) .
C19 Ru2 C6 159.9(6) .
C20 Ru2 C6 96.2(7) .
C18 Ru2 C13 82.6(7) .
C19 Ru2 C13 94.1(7) .
C20 Ru2 C13 172.2(8) .
C6 Ru2 C13 78.1(6) .
C18 Ru2 Ru3 130.4(6) .
C19 Ru2 Ru3 107.5(5) .
C20 Ru2 Ru3 126.6(5) .
C6 Ru2 Ru3 53.0(4) .
C13 Ru2 Ru3 53.8(4) .
C18 Ru2 Ru1 159.7(5) .
C19 Ru2 Ru1 95.2(5) .
C20 Ru2 Ru1 69.9(6) .
C6 Ru2 Ru1 71.5(4) .
C13 Ru2 Ru1 112.6(4) .
Ru3 Ru2 Ru1 59.77(4) .
C22 Ru3 C21 90.9(10) .
C21 Ru3 C22' 93.8(11) .
C21 Ru3 C16' 81.8(11) .
C22' Ru3 C16' 81.6(15) .
C22 Ru3 C6 112.3(10) .
C21 Ru3 C6 155.1(7) .
C22' Ru3 C6 111.1(11) .
C16' Ru3 C6 101.6(9) .
C22 Ru3 C7 99.9(10) .
C21 Ru3 C7 151.5(7) .
C22' Ru3 C7 87.3(11) .
C16' Ru3 C7 126.4(10) .
C6 Ru3 C7 36.4(6) .
C22 Ru3 C13 147.6(11) .
C21 Ru3 C13 92.6(7) .
C22' Ru3 C13 126.0(12) .
C16' Ru3 C13 152.3(10) .
C6 Ru3 C13 72.8(6) .
C7 Ru3 C13 64.5(6) .
C22 Ru3 C8 115.7(11) .
C21 Ru3 C8 114.9(7) .
C22' Ru3 C8 95.2(12) .
C16' Ru3 C8 163.3(10) .
C6 Ru3 C8 64.1(6) .
C7 Ru3 C8 36.9(6) .
C13 Ru3 C8 35.6(5) .
C22 Ru3 Ru2 156.2(9) .
C21 Ru3 Ru2 106.5(5) .
C22' Ru3 Ru2 159.1(10) .
C16' Ru3 Ru2 105.9(9) .
C6 Ru3 Ru2 48.6(4) .
C7 Ru3 Ru2 72.4(4) .
C13 Ru3 Ru2 49.7(4) .
C8 Ru3 Ru2 71.9(4) .
C22 Ru3 Ru1 101.1(10) .
C21 Ru3 Ru1 96.8(6) .
C22' Ru3 Ru1 121.9(11) .
C16' Ru3 Ru1 44.4(9) .
C6 Ru3 Ru1 70.8(4) .
C7 Ru3 Ru1 106.7(4) .
C13 Ru3 Ru1 110.4(4) .
C8 Ru3 Ru1 129.6(4) .
Ru2 Ru3 Ru1 61.59(4) .
N1 C1 C2 117(2) .
N1 C1 H1 121.7 .
C2 C1 H1 121.7 .
C3 C2 C1 121.4(19) .
C3 C2 H2 119.3 .
C1 C2 H2 119.3 .
C2 C3 C4 121(2) .
C2 C3 H3 119.4 .
C4 C3 H3 119.4 .
C5 C4 C3 117(2) .
C5 C4 H4 121.3 .
C3 C4 H4 121.3 .
N1 C5 C4 121.3(16) .
N1 C5 C6 113.9(14) .
C4 C5 C6 124.8(17) .
C7 C6 C5 120.8(15) .
C7 C6 Ru2 115.1(11) .
C5 C6 Ru2 123.6(12) .
C7 C6 Ru3 73.0(9) .
C5 C6 Ru3 123.1(11) .
Ru2 C6 Ru3 78.4(5) .
C6 C7 C8 115.3(13) .
C6 C7 Ru3 70.6(8) .
C8 C7 Ru3 73.1(9) .
C6 C7 H7 122.3 .
C8 C7 H7 122.3 .
Ru3 C7 H7 122.3 .
C13 C8 C9 118.8(17) .
C13 C8 C7 116.8(14) .
C9 C8 C7 124.3(15) .
C13 C8 Ru3 71.1(9) .
C9 C8 Ru3 125.5(12) .
C7 C8 Ru3 70.1(9) .
C10 C9 C8 122(2) .
C10 C9 H9 119.2 .
C8 C9 H9 119.2 .
C9 C10 C11 121(2) .
C9 C10 H10 119.3 .
C11 C10 H10 119.3 .
C10 C11 O1 117.0(19) .
C10 C11 C12 120.0(19) .
O1 C11 C12 123(2) .
C13 C12 C11 119.6(18) .
C13 C12 H12 120.2 .
C11 C12 H12 120.2 .
C12 C13 C8 118.4(15) .
C12 C13 Ru2 127.7(12) .
C8 C13 Ru2 112.7(12) .
C12 C13 Ru3 127.7(12) .
C8 C13 Ru3 73.4(9) .
Ru2 C13 Ru3 76.5(5) .
O1 C14 H14A 109.5 .
O1 C14 H14B 109.5 .
H14A C14 H14B 109.5 .
O1 C14 H14C 109.5 .
H14A C14 H14C 109.5 .
H14B C14 H14C 109.5 .
O2 C15 Ru1 173(3) .
O3 C16 Ru1 171(3) .
O9 C22 Ru3 175(3) .
C15 O2 O3 142(3) 2_545
C16 O3 O2 122(3) 2
O2' C15' Ru1 172(3) .
O3' C16' Ru1 135(3) .
O3' C16' Ru3 137(3) .
Ru1 C16' Ru3 87.7(12) .
O9' C22' Ru3 178(3) .
O4 C17 Ru1 177.7(16) .
O5 C18 Ru2 174.8(17) .
O6 C19 Ru2 178.4(16) .
O7 C20 Ru2 170(2) .
O8 C21 Ru3 178.1(19) .
C14 O1 C11 117.6(19) .

loop_
_geom_bond_atom_site_label_1
_geom_bond_atom_site_label_2
_geom_bond_distance
_geom_bond_site_symmetry_2
N1 C5 1.38(2) .
N1 C1 1.38(2) .
N1 Ru1 2.179(16) .
Ru1 C15' 1.83(3) .
Ru1 C15 1.87(4) .
Ru1 C17 1.877(19) .
Ru1 C16' 1.96(3) .
Ru1 C16 1.97(3) .
Ru1 Ru3 2.7984(18) .
Ru1 Ru2 2.8488(18) .
Ru2 C18 1.907(17) .
Ru2 C19 1.934(16) .
Ru2 C20 1.967(18) .
Ru2 C6 2.119(16) .
Ru2 C13 2.170(15) .
Ru2 Ru3 2.7657(17) .
Ru3 C22 1.82(3) .
Ru3 C21 1.898(17) .
Ru3 C22' 1.92(3) .
Ru3 C16' 2.08(3) .
Ru3 C6 2.256(15) .
Ru3 C7 2.286(15) .
Ru3 C13 2.296(16) .
Ru3 C8 2.326(16) .
C1 C2 1.45(3) .
C1 H1 0.9300 .
C2 C3 1.35(3) .
C2 H2 0.9300 .
C3 C4 1.41(3) .
C3 H3 0.9300 .
C4 C5 1.41(3) .
C4 H4 0.9300 .
C5 C6 1.43(2) .
C6 C7 1.42(2) .
C7 C8 1.46(2) .
C7 H7 0.9800 .
C8 C13 1.41(2) .
C8 C9 1.43(2) .
C9 C10 1.30(3) .
C9 H9 0.9300 .
C10 C11 1.38(3) .
C10 H10 0.9300 .
C11 O1 1.38(3) .
C11 C12 1.42(3) .
C12 C13 1.39(2) .
C12 H12 0.9300 .
C14 O1 1.36(4) .
C14 H14A 0.9600 .
C14 H14B 0.9600 .
C14 H14C 0.9600 .
C15 O2 1.16(5) .
C16 O3 1.12(4) .
C22 O9 1.22(4) .
O2 O3 1.66(4) 2_545
O3 O2 1.66(4) 2
C15' O2' 1.25(4) .
C16' O3' 1.20(4) .
C22' O9' 1.14(4) .
C17 O4 1.15(2) .
C18 O5 1.14(2) .
C19 O6 1.14(2) .
C20 O7 1.13(2) .
C21 O8 1.14(2) .
